data_1563318
loop_
_publ_author_name
'Infante-Tadeo, Sonia'
'Rodriguez, Vanessa'
'Habtemariam, Abraha'
'Pizarro, Ana M.'

_publ_section_title
;
 Osmium(II) Tethered Half-Sandwich Complexes: pH-dependent Aqueous
 Speciation and Transfer Hydrogenation in Cells
;
_journal_name_full 'Chemical Science'
_journal_paper_doi 10.1039/D1SC01939B
_journal_year 2021
_chemical_formula_sum 'C9 H12 Cl2 O Os'
_chemical_formula_weight 397.28
_chemical_name_common SIT_107_3_150K
_space_group_crystal_system monoclinic
_space_group_IT_number 15
_space_group_name_Hall '-C 2yc'
_space_group_name_H-M_alt 'C 1 2/c 1'
_atom_sites_solution_hydrogens geom
_audit_update_record
;
2020-09-03 deposited with the CCDC.	2021-06-10 downloaded from the CCDC.
;
_cell_angle_alpha 90
_cell_angle_beta 90.590(4)
_cell_angle_gamma 90
_cell_formula_units_Z 8
_cell_length_a 13.5256(10)
_cell_length_b 9.3193(5)
_cell_length_c 16.0284(12)
_cell_measurement_reflns_used 2290
_cell_measurement_temperature 150.(2)
_cell_measurement_theta_max 23.3975
_cell_measurement_theta_min 2.5416
_cell_volume 2020.3(2)
_computing_cell_refinement 'Bruker SAINT'
_computing_data_collection 'Bruker APEX2'
_computing_data_reduction 'Bruker SAINT'
_computing_molecular_graphics 'Bruker SHELXTL'
_computing_publication_material 'Bruker SHELXTL'
_computing_structure_refinement 'SHELXL-2014/7 (Sheldrick, 2014)'
_computing_structure_solution 'SHELXS-97 (Sheldrick 2008)'
_diffrn_ambient_temperature 150.(2)
_diffrn_detector_area_resol_mean 8.3333
_diffrn_measured_fraction_theta_full 0.998
_diffrn_measured_fraction_theta_max 0.998
_diffrn_measurement_device_type 'Bruker Kappa Apex II'
_diffrn_measurement_method '\f and \w scans'
_diffrn_radiation_type 'Mo K\a'
_diffrn_radiation_wavelength 0.71073
_diffrn_reflns_av_R_equivalents 0.1039
_diffrn_reflns_av_unetI/netI 0.0447
_diffrn_reflns_limit_h_max 16
_diffrn_reflns_limit_h_min -16
_diffrn_reflns_limit_k_max 11
_diffrn_reflns_limit_k_min -11
_diffrn_reflns_limit_l_max 19
_diffrn_reflns_limit_l_min -19
_diffrn_reflns_number 28759
_diffrn_reflns_theta_full 25.35
_diffrn_reflns_theta_max 25.35
_diffrn_reflns_theta_min 2.95
_exptl_absorpt_coefficient_mu 13.107
_exptl_absorpt_correction_T_max 0.33
_exptl_absorpt_correction_T_min 0.29
_exptl_absorpt_correction_type multi-scan
_exptl_absorpt_process_details sadabs
_exptl_crystal_colour 'clear intense yellow'
_exptl_crystal_density_diffrn 2.612
_exptl_crystal_density_method 'not measured'
_exptl_crystal_description prismatic
_exptl_crystal_F_000 1472
_exptl_crystal_size_max 0.170
_exptl_crystal_size_mid 0.120
_exptl_crystal_size_min 0.110
_refine_diff_density_max 0.803
_refine_diff_density_min -0.936
_refine_ls_extinction_method none
_refine_ls_goodness_of_fit_ref 1.030
_refine_ls_hydrogen_treatment constr
_refine_ls_matrix_type full
_refine_ls_number_parameters 118
_refine_ls_number_reflns 1846
_refine_ls_number_restraints 48
_refine_ls_restrained_S_all 1.017
_refine_ls_R_factor_all 0.0404
_refine_ls_R_factor_gt 0.0252
_refine_ls_shift/su_max 0.001
_refine_ls_shift/su_mean 0.000
_refine_ls_structure_factor_coef Fsqd
_refine_ls_weighting_details 'w=1/[\s^2^(Fo^2^)+(0.0054P)^2^+14.6625P] where P=(Fo^2^+2Fc^2^)/3'
_refine_ls_weighting_scheme calc
_refine_ls_wR_factor_gt 0.0446
_refine_ls_wR_factor_ref 0.0503
_reflns_number_gt 1494
_reflns_number_total 1846
_reflns_threshold_expression 'I > 2\s(I)'
_cod_data_source_file d1sc01939b2.cif
_cod_data_source_block Dichlorido_02522poly
_cod_depositor_comments
;

2022-09-18
Z value and formula fixed to values more according to usual
chemical conventions.                 miguel
;
_cod_original_formula_sum 'C18 H24 Cl4 O2 Os2'
_cod_original_formula_weight 794.57
_cod_original_formula_units_Z 4
_cod_database_code 1563318

loop_
_space_group_symop_operation_xyz
'x, y, z'
'-x, y, -z+1/2'
'x+1/2, y+1/2, z'
'-x+1/2, y+1/2, -z+1/2'
'-x, -y, -z'
'x, -y, z-1/2'
'-x+1/2, -y+1/2, -z'
'x+1/2, -y+1/2, z-1/2'

loop_
_atom_site_type_symbol
_atom_site_label
_atom_site_fract_x
_atom_site_fract_y
_atom_site_fract_z
_atom_site_U_iso_or_equiv
_atom_site_adp_type
_atom_site_calc_flag
_atom_site_refinement_flags_adp
_atom_site_refinement_flags_occupancy
_atom_site_refinement_flags_posn
_atom_site_occupancy
_atom_site_disorder_assembly
_atom_site_disorder_group
C C1 0.4539(5) 0.4867(7) 0.6275(4) 0.0188(15) Uani d U . . 1 . .
H H1 0.515 0.4911 0.6571 0.023 Uiso calc U . R 1 . .
C C2 0.3850(5) 0.3777(6) 0.6455(4) 0.0193(15) Uani d U . . 1 . .
H H2 0.3995 0.3109 0.6887 0.023 Uiso calc U . R 1 . .
C C3 0.2946(5) 0.3654(7) 0.6007(4) 0.0191(15) Uani d U . . 1 . .
H H3 0.2487 0.2913 0.6128 0.023 Uiso calc U . R 1 . .
C C4 0.2748(5) 0.4677(7) 0.5368(4) 0.0203(15) Uani d U . . 1 . .
H H4 0.2142 0.4622 0.5064 0.024 Uiso calc U . R 1 . .
C C5 0.3427(5) 0.5770(7) 0.5176(4) 0.0190(14) Uani d U . . 1 . .
H H5 0.3292 0.6415 0.4731 0.023 Uiso calc U . R 1 . .
C C6 0.4311(5) 0.5905(7) 0.5647(4) 0.0176(14) Uani d U . . 1 . .
C C7 0.4975(5) 0.7178(7) 0.5531(4) 0.0241(17) Uani d . . . 1 . .
H H7A 0.4723 0.7754 0.5056 0.029 Uiso calc U . R 1 . .
H H7B 0.5644 0.6834 0.5387 0.029 Uiso calc U . R 1 . .
C C8 0.5053(5) 0.8145(7) 0.6302(5) 0.0262(17) Uani d . . . 1 . .
H H8A 0.5247 0.755 0.6788 0.031 Uiso calc U . R 1 . .
H H8B 0.5585 0.8857 0.6212 0.031 Uiso calc U . R 1 . .
C C9 0.4121(5) 0.8926(7) 0.6501(5) 0.0250(17) Uani d . . . 1 . .
H H9A 0.427 0.9703 0.6904 0.03 Uiso calc U . R 1 . .
H H9B 0.3854 0.9373 0.5985 0.03 Uiso calc U . R 1 . .
Cl Cl1 0.29888(12) 0.55627(16) 0.79961(10) 0.0182(4) Uani d . . . 1 . .
Cl Cl2 0.14045(12) 0.66315(17) 0.65495(11) 0.0203(4) Uani d . . . 1 . .
O O1 0.3384(3) 0.7987(4) 0.6847(3) 0.0190(10) Uani d . . . 1 . .
H H1O 0.2988 0.8377 0.7277 0.023 Uiso calc U . R 1 . .
Os Os1 0.30865(2) 0.58094(3) 0.64984(2) 0.01356(9) Uani d . . . 1 . .

loop_
_atom_site_aniso_label
_atom_site_aniso_U_11
_atom_site_aniso_U_22
_atom_site_aniso_U_33
_atom_site_aniso_U_12
_atom_site_aniso_U_13
_atom_site_aniso_U_23
C1 0.013(3) 0.026(4) 0.017(4) 0.006(3) 0.007(3) -0.002(3)
C2 0.036(4) 0.007(3) 0.015(4) 0.008(3) 0.005(3) 0.004(3)
C3 0.024(4) 0.016(3) 0.017(4) -0.007(3) 0.006(3) -0.005(3)
C4 0.017(4) 0.025(4) 0.018(4) 0.000(3) 0.000(3) -0.007(3)
C5 0.026(4) 0.021(3) 0.011(3) -0.004(3) 0.003(3) 0.002(3)
C6 0.019(3) 0.018(3) 0.016(3) 0.000(3) 0.003(3) 0.002(3)
C7 0.024(4) 0.023(4) 0.026(4) -0.005(3) 0.006(3) -0.003(3)
C8 0.024(4) 0.020(4) 0.035(5) -0.004(3) 0.005(3) 0.000(3)
C9 0.019(4) 0.019(4) 0.037(5) -0.006(3) 0.005(3) 0.004(3)
Cl1 0.0217(9) 0.0174(8) 0.0156(8) -0.0012(7) 0.0022(7) -0.0005(7)
Cl2 0.0152(9) 0.0205(8) 0.0251(10) -0.0003(7) -0.0009(7) -0.0006(7)
O1 0.019(3) 0.018(2) 0.020(3) -0.004(2) 0.007(2) -0.002(2)
Os1 0.01411(15) 0.01200(13) 0.01458(14) -0.00057(12) 0.00127(10) 0.00007(12)

loop_
_atom_type_symbol
_atom_type_description
_atom_type_scat_dispersion_real
_atom_type_scat_dispersion_imag
_atom_type_scat_source
C C 0.0033 0.0016 'International Tables Vol C Tables 4.2.6.8 and 6.1.1.4'
H H 0.0000 0.0000 'International Tables Vol C Tables 4.2.6.8 and 6.1.1.4'
O O 0.0106 0.0060 'International Tables Vol C Tables 4.2.6.8 and 6.1.1.4'
Cl Cl 0.1484 0.1585 'International Tables Vol C Tables 4.2.6.8 and 6.1.1.4'
Os Os -1.2165 7.6030 'International Tables Vol C Tables 4.2.6.8 and 6.1.1.4'

loop_
_geom_angle_atom_site_label_1
_geom_angle_atom_site_label_2
_geom_angle_atom_site_label_3
_geom_angle_site_symmetry_1
_geom_angle_site_symmetry_3
_geom_angle
_geom_angle_publ_flag
C2 C1 C6 . . 119.6(6) ?
C2 C1 Os1 . . 70.1(4) ?
C6 C1 Os1 . . 69.9(4) ?
C2 C1 H1 . . 120.2 ?
C6 C1 H1 . . 120.2 ?
Os1 C1 H1 . . 132.9 ?
C1 C2 C3 . . 121.5(6) ?
C1 C2 Os1 . . 72.0(3) ?
C3 C2 Os1 . . 71.1(4) ?
C1 C2 H2 . . 119.2 ?
C3 C2 H2 . . 119.2 ?
Os1 C2 H2 . . 130.3 ?
C2 C3 C4 . . 117.8(6) ?
C2 C3 Os1 . . 70.6(3) ?
C4 C3 Os1 . . 69.8(4) ?
C2 C3 H3 . . 121.1 ?
C4 C3 H3 . . 121.1 ?
Os1 C3 H3 . . 130.9 ?
C5 C4 C3 . . 121.6(6) ?
C5 C4 Os1 . . 72.2(4) ?
C3 C4 Os1 . . 71.6(4) ?
C5 C4 H4 . . 119.2 ?
C3 C4 H4 . . 119.2 ?
Os1 C4 H4 . . 129.5 ?
C4 C5 C6 . . 119.9(6) ?
C4 C5 Os1 . . 69.8(4) ?
C6 C5 Os1 . . 70.4(4) ?
C4 C5 H5 . . 120.0 ?
C6 C5 H5 . . 120.0 ?
Os1 C5 H5 . . 132.9 ?
C5 C6 C1 . . 119.4(6) ?
C5 C6 C7 . . 120.6(6) ?
C1 C6 C7 . . 119.8(6) ?
C5 C6 Os1 . . 71.5(4) ?
C1 C6 Os1 . . 71.7(4) ?
C7 C6 Os1 . . 125.1(5) ?
C6 C7 C8 . . 113.8(6) ?
C6 C7 H7A . . 108.8 ?
C8 C7 H7A . . 108.8 ?
C6 C7 H7B . . 108.8 ?
C8 C7 H7B . . 108.8 ?
H7A C7 H7B . . 107.7 ?
C9 C8 C7 . . 114.0(6) ?
C9 C8 H8A . . 108.8 ?
C7 C8 H8A . . 108.8 ?
C9 C8 H8B . . 108.8 ?
C7 C8 H8B . . 108.8 ?
H8A C8 H8B . . 107.6 ?
O1 C9 C8 . . 112.0(5) ?
O1 C9 H9A . . 109.2 ?
C8 C9 H9A . . 109.2 ?
O1 C9 H9B . . 109.2 ?
C8 C9 H9B . . 109.2 ?
H9A C9 H9B . . 107.9 ?
C9 O1 Os1 . . 127.1(4) ?
C9 O1 H1O . . 116.5 ?
Os1 O1 H1O . . 116.5 ?
C4 Os1 O1 . . 136.5(2) ?
C4 Os1 C2 . . 68.8(2) ?
O1 Os1 C2 . . 138.7(2) ?
C4 Os1 C6 . . 69.2(3) ?
O1 Os1 C6 . . 89.0(2) ?
C2 Os1 C6 . . 69.3(2) ?
C4 Os1 C3 . . 38.5(2) ?
O1 Os1 C3 . . 171.6(2) ?
C2 Os1 C3 . . 38.2(2) ?
C6 Os1 C3 . . 82.7(2) ?
C4 Os1 C5 . . 38.1(2) ?
O1 Os1 C5 . . 103.3(2) ?
C2 Os1 C5 . . 81.2(2) ?
C6 Os1 C5 . . 38.0(2) ?
C3 Os1 C5 . . 69.4(2) ?
C4 Os1 C1 . . 81.3(3) ?
O1 Os1 C1 . . 104.9(2) ?
C2 Os1 C1 . . 37.9(2) ?
C6 Os1 C1 . . 38.4(2) ?
C3 Os1 C1 . . 69.1(3) ?
C5 Os1 C1 . . 68.5(2) ?
C4 Os1 Cl2 . . 89.51(18) ?
O1 Os1 Cl2 . . 82.22(12) ?
C2 Os1 Cl2 . . 137.23(19) ?
C6 Os1 Cl2 . . 137.83(17) ?
C3 Os1 Cl2 . . 103.20(19) ?
C5 Os1 Cl2 . . 104.42(18) ?
C1 Os1 Cl2 . . 170.78(18) ?
C4 Os1 Cl1 . . 141.24(18) ?
O1 Os1 Cl1 . . 80.96(12) ?
C2 Os1 Cl1 . . 88.82(18) ?
C6 Os1 Cl1 . . 133.02(17) ?
C3 Os1 Cl1 . . 105.53(18) ?
C5 Os1 Cl1 . . 168.87(18) ?
C1 Os1 Cl1 . . 100.54(18) ?
Cl2 Os1 Cl1 . . 86.27(6) ?

loop_
_geom_bond_atom_site_label_1
_geom_bond_atom_site_label_2
_geom_bond_site_symmetry_2
_geom_bond_distance
_geom_bond_publ_flag
C1 C2 . 1.411(9) ?
C1 C6 . 1.428(9) ?
C1 Os1 . 2.184(6) ?
C1 H1 . 0.95 ?
C2 C3 . 1.417(9) ?
C2 Os1 . 2.159(6) ?
C2 H2 . 0.95 ?
C3 C4 . 1.422(9) ?
C3 Os1 . 2.165(6) ?
C3 H3 . 0.95 ?
C4 C5 . 1.408(9) ?
C4 Os1 . 2.142(6) ?
C4 H4 . 0.95 ?
C5 C6 . 1.412(9) ?
C5 Os1 . 2.173(6) ?
C5 H5 . 0.95 ?
C6 C7 . 1.500(9) ?
C6 Os1 . 2.159(6) ?
C7 C8 . 1.531(9) ?
C7 H7A . 0.99 ?
C7 H7B . 0.99 ?
C8 C9 . 1.493(9) ?
C8 H8A . 0.99 ?
C8 H8B . 0.99 ?
C9 O1 . 1.441(7) ?
C9 H9A . 0.99 ?
C9 H9B . 0.99 ?
Cl1 Os1 . 2.4166(16) ?
Cl2 Os1 . 2.4029(17) ?
O1 Os1 . 2.142(4) ?
O1 H1O . 0.95 ?

loop_
_geom_hbond_atom_site_label_D
_geom_hbond_atom_site_label_H
_geom_hbond_atom_site_label_A
_geom_hbond_site_symmetry_A
_geom_hbond_distance_DH
_geom_hbond_distance_HA
_geom_hbond_distance_DA
_geom_hbond_angle_DHA
_geom_hbond_publ_flag
C8 H8B Cl2 3 0.99 2.86 3.747(7) 149.1 ?
O1 H1O Cl1 4_556 0.95 2.46 3.047(4) 119.5 ?

loop_
_geom_torsion_atom_site_label_1
_geom_torsion_atom_site_label_2
_geom_torsion_atom_site_label_3
_geom_torsion_atom_site_label_4
_geom_torsion_site_symmetry_1
_geom_torsion_site_symmetry_2
_geom_torsion_site_symmetry_3
_geom_torsion_site_symmetry_4
_geom_torsion
_geom_torsion_publ_flag
C6 C1 C2 C3 . . . . 2.1(9) ?
Os1 C1 C2 C3 . . . . 53.3(5) ?
C6 C1 C2 Os1 . . . . -51.1(5) ?
C1 C2 C3 C4 . . . . -0.4(9) ?
Os1 C2 C3 C4 . . . . 53.2(5) ?
C1 C2 C3 Os1 . . . . -53.7(5) ?
C2 C3 C4 C5 . . . . 0.7(9) ?
Os1 C3 C4 C5 . . . . 54.4(6) ?
C2 C3 C4 Os1 . . . . -53.6(5) ?
C3 C4 C5 C6 . . . . -2.8(10) ?
Os1 C4 C5 C6 . . . . 51.4(5) ?
C3 C4 C5 Os1 . . . . -54.1(6) ?
C4 C5 C6 C1 . . . . 4.4(9) ?
Os1 C5 C6 C1 . . . . 55.4(5) ?
C4 C5 C6 C7 . . . . -171.4(6) ?
Os1 C5 C6 C7 . . . . -120.4(6) ?
C4 C5 C6 Os1 . . . . -51.0(5) ?
C2 C1 C6 C5 . . . . -4.1(9) ?
Os1 C1 C6 C5 . . . . -55.3(5) ?
C2 C1 C6 C7 . . . . 171.8(6) ?
Os1 C1 C6 C7 . . . . 120.5(6) ?
C2 C1 C6 Os1 . . . . 51.2(5) ?
C5 C6 C7 C8 . . . . 114.7(7) ?
C1 C6 C7 C8 . . . . -61.1(8) ?
Os1 C6 C7 C8 . . . . 26.7(8) ?
C6 C7 C8 C9 . . . . -68.0(8) ?
C7 C8 C9 O1 . . . . 73.4(8) ?
C8 C9 O1 Os1 . . . . -37.5(8) ?
